data_2017523
loop_
_publ_author_name
'Castillo, Juan C.'
'Abon\'ia, Rodrigo'
'Hursthouse, Michael B.'
'Cobo, Justo'
'Glidewell, Christopher'

_publ_section_title
;<i>N</i>-(3-<i>tert</i>-Butyl-1-phenyl-1<i>H</i>-pyrazol-5-yl)-<i>N</i>-(4-methoxybenzyl)acetamide:
 a hydrogen-bonded chain of centrosymmetric rings
;
_journal_coeditor_code SK3357
_journal_issue 2
_journal_name_full 'Acta Crystallographica Section C'
_journal_page_first o64
_journal_page_last o66
_journal_paper_doi 10.1107/S0108270109054602
_journal_volume 66
_journal_year 2010
_chemical_formula_iupac 'C23 H27 N3 O2'
_chemical_formula_moiety 'C23 H27 N3 O2'
_chemical_formula_sum 'C23 H27 N3 O2'
_chemical_formula_weight 377.48
_chemical_name_systematic
;
<i>N</i>-(3-<i>tert</i>-Butyl-1-phenyl-1<i>H</i>-pyrazol-5-yl)-<i>N</i>-
(4-methoxybenzyl)acetamide
;
_space_group_IT_number 2
_symmetry_cell_setting triclinic
_symmetry_space_group_name_Hall '-P 1'
_symmetry_space_group_name_H-M 'P -1'
_atom_sites_solution_hydrogens geom
_atom_sites_solution_primary direct
_atom_sites_solution_secondary difmap
_cell_angle_alpha 97.468(2)
_cell_angle_beta 95.512(2)
_cell_angle_gamma 114.6430(10)
_cell_formula_units_Z 2
_cell_length_a 9.8325(3)
_cell_length_b 9.8649(4)
_cell_length_c 12.0365(3)
_cell_measurement_reflns_used 4079
_cell_measurement_temperature 120(2)
_cell_measurement_theta_max 26.05
_cell_measurement_theta_min 3.03
_cell_volume 1037.44(6)
_computing_cell_refinement 'DIRAX/LSQ (Duisenberg <i>et al.</i>,  2000)'
_computing_data_collection 'COLLECT (Hooft, 1999)'
_computing_data_reduction 'EVALCCD (Duisenberg <i>et al.</i>,  2003)'
_computing_molecular_graphics 'PLATON (Spek, 2009)'
_computing_publication_material 'SHELXL97 (Sheldrick, 2008) and PLATON (Spek, 2009)'
_computing_structure_refinement 'SHELXL97 (Sheldrick, 2008)'
_computing_structure_solution 'SIR2004 (Burla <i>et al.</i>,  2005)'
_diffrn_ambient_temperature 120(2)
_diffrn_detector_area_resol_mean 9.091
_diffrn_measured_fraction_theta_full 0.997
_diffrn_measured_fraction_theta_max 0.997
_diffrn_measurement_device_type 'Bruker Nonius KappaCCD'
_diffrn_measurement_method '\f and \w scans'
_diffrn_radiation_monochromator graphite
_diffrn_radiation_source 'Bruker Nonius FR591 rotating anode'
_diffrn_radiation_type 'Mo K\a'
_diffrn_radiation_wavelength 0.71073
_diffrn_reflns_av_R_equivalents 0.0474
_diffrn_reflns_av_sigmaI/netI 0.0427
_diffrn_reflns_limit_h_max 12
_diffrn_reflns_limit_h_min -12
_diffrn_reflns_limit_k_max 12
_diffrn_reflns_limit_k_min -12
_diffrn_reflns_limit_l_max 14
_diffrn_reflns_limit_l_min -14
_diffrn_reflns_number 18936
_diffrn_reflns_theta_full 26.05
_diffrn_reflns_theta_max 26.05
_diffrn_reflns_theta_min 3.03
_diffrn_standards_decay_% 0
_diffrn_standards_interval_count 0
_diffrn_standards_interval_time 0
_diffrn_standards_number 0
_exptl_absorpt_coefficient_mu 0.078
_exptl_absorpt_correction_T_max 0.992
_exptl_absorpt_correction_T_min 0.986
_exptl_absorpt_correction_type multi-scan
_exptl_absorpt_process_details '(SADABS; Sheldrick, 2003)'
_exptl_crystal_colour colourless
_exptl_crystal_density_diffrn 1.208
_exptl_crystal_density_method 'not measured'
_exptl_crystal_description block
_exptl_crystal_F_000 404
_exptl_crystal_size_max 0.18
_exptl_crystal_size_mid 0.12
_exptl_crystal_size_min 0.10
_refine_diff_density_max 0.202
_refine_diff_density_min -0.210
_refine_ls_extinction_coef 0.048(4)
_refine_ls_extinction_expression Fc^*^=kFc[1+0.001xFc^2^\l^3^/sin(2\q)]^-1/4^
_refine_ls_extinction_method 'SHELXL97 (Sheldrick, 2008)'
_refine_ls_goodness_of_fit_ref 1.048
_refine_ls_hydrogen_treatment constr
_refine_ls_matrix_type full
_refine_ls_number_parameters 259
_refine_ls_number_reflns 4079
_refine_ls_number_restraints 0
_refine_ls_restrained_S_all 1.048
_refine_ls_R_factor_all 0.0581
_refine_ls_R_factor_gt 0.0422
_refine_ls_shift/su_max 0.001
_refine_ls_shift/su_mean 0.000
_refine_ls_structure_factor_coef Fsqd
_refine_ls_weighting_details 'w=1/[\s^2^(Fo^2^)+(0.0371P)^2^+0.3590P] where P=(Fo^2^+2Fc^2^)/3'
_refine_ls_weighting_scheme calc
_refine_ls_wR_factor_gt 0.0945
_refine_ls_wR_factor_ref 0.1024
_reflns_number_gt 3269
_reflns_number_total 4079
_reflns_threshold_expression I>2\s(I)
_cod_data_source_file sk3357.cif
_cod_data_source_block I
_cod_original_cell_volume 1037.44(5)
_cod_database_code 2017523
_cod_database_fobs_code 2017523

loop_
_symmetry_equiv_pos_as_xyz
'x, y, z'
'-x, -y, -z'

loop_
_atom_site_type_symbol
_atom_site_label
_atom_site_fract_x
_atom_site_fract_y
_atom_site_fract_z
_atom_site_U_iso_or_equiv
_atom_site_adp_type
_atom_site_calc_flag
_atom_site_refinement_flags
_atom_site_occupancy
_atom_site_disorder_assembly
_atom_site_disorder_group
N N1 0.44674(13) 0.62459(13) 0.37549(9) 0.0201(3) Uani d . 1 . .
N N2 0.59005(13) 0.73012(13) 0.37241(10) 0.0218(3) Uani d . 1 . .
C C3 0.63534(16) 0.66918(16) 0.28598(12) 0.0214(3) Uani d . 1 . .
C C4 0.52111(16) 0.52545(16) 0.23298(12) 0.0225(3) Uani d . 1 . .
H H4 0.5257 0.4592 0.1702 0.027 Uiso calc R 1 . .
C C5 0.40220(15) 0.50091(15) 0.29046(12) 0.0197(3) Uani d . 1 . .
C C11 0.35766(16) 0.66222(16) 0.45032(11) 0.0206(3) Uani d . 1 . .
C C12 0.27899(19) 0.56247(17) 0.51741(13) 0.0307(4) Uani d . 1 . .
H H12 0.2837 0.4679 0.5154 0.037 Uiso calc R 1 . .
C C13 0.1929(2) 0.60322(19) 0.58795(15) 0.0384(4) Uani d . 1 . .
H H13 0.1367 0.5348 0.6333 0.046 Uiso calc R 1 . .
C C14 0.18784(18) 0.74143(18) 0.59302(13) 0.0316(4) Uani d . 1 . .
H H14 0.1291 0.7681 0.6420 0.038 Uiso calc R 1 . .
C C15 0.26851(17) 0.84108(18) 0.52666(13) 0.0267(3) Uani d . 1 . .
H H15 0.2660 0.9368 0.5305 0.032 Uiso calc R 1 . .
C C16 0.35299(16) 0.80138(16) 0.45454(12) 0.0240(3) Uani d . 1 . .
H H16 0.4075 0.8692 0.4081 0.029 Uiso calc R 1 . .
C C31 0.78820(16) 0.76085(16) 0.25340(13) 0.0243(3) Uani d . 1 . .
C C32 0.8253(2) 0.66268(19) 0.16361(16) 0.0397(4) Uani d . 1 . .
H H32A 0.8268 0.5755 0.1936 0.059 Uiso calc R 1 . .
H H32B 0.9249 0.7230 0.1444 0.059 Uiso calc R 1 . .
H H32C 0.7478 0.6266 0.0953 0.059 Uiso calc R 1 . .
C C33 0.91334(17) 0.82470(19) 0.35810(15) 0.0353(4) Uani d . 1 . .
H H33A 0.8903 0.8894 0.4147 0.053 Uiso calc R 1 . .
H H33B 1.0109 0.8847 0.3358 0.053 Uiso calc R 1 . .
H H33C 0.9188 0.7408 0.3907 0.053 Uiso calc R 1 . .
C C34 0.77956(18) 0.89327(18) 0.20399(14) 0.0311(4) Uani d . 1 . .
H H34A 0.6991 0.8534 0.1374 0.047 Uiso calc R 1 . .
H H34B 0.8769 0.9536 0.1816 0.047 Uiso calc R 1 . .
H H34C 0.7571 0.9574 0.2615 0.047 Uiso calc R 1 . .
N N51 0.25424(13) 0.38195(12) 0.27122(10) 0.0204(3) Uani d . 1 . .
C C51 0.27037(16) 0.13326(15) 0.23943(11) 0.0201(3) Uani d . 1 . .
C C52 0.38457(17) 0.09610(17) 0.28144(12) 0.0261(3) Uani d . 1 . .
H H52 0.4376 0.1409 0.3568 0.031 Uiso calc R 1 . .
C C53 0.42250(17) -0.00439(18) 0.21611(13) 0.0281(4) Uani d . 1 . .
H H53 0.5010 -0.0280 0.2467 0.034 Uiso calc R 1 . .
C C54 0.34618(16) -0.07127(16) 0.10558(12) 0.0218(3) Uani d . 1 . .
C C55 0.23038(16) -0.03786(16) 0.06177(12) 0.0219(3) Uani d . 1 . .
H H55 0.1762 -0.0844 -0.0131 0.026 Uiso calc R 1 . .
C C56 0.19448(16) 0.06479(16) 0.12890(12) 0.0219(3) Uani d . 1 . .
H H56 0.1161 0.0887 0.0984 0.026 Uiso calc R 1 . .
C C57 0.22972(17) 0.24092(15) 0.31406(12) 0.0225(3) Uani d . 1 . .
H H57A 0.1216 0.1878 0.3218 0.027 Uiso calc R 1 . .
H H57B 0.2910 0.2684 0.3907 0.027 Uiso calc R 1 . .
O O54 0.39547(12) -0.16561(12) 0.04702(9) 0.0281(3) Uani d . 1 . .
C C58 0.13542(16) 0.39108(17) 0.20805(12) 0.0230(3) Uani d . 1 . .
O O58 0.00863(11) 0.28455(12) 0.18798(9) 0.0316(3) Uani d . 1 . .
C C59 0.16800(18) 0.53697(18) 0.16580(14) 0.0309(4) Uani d . 1 . .
H H59A 0.0836 0.5214 0.1073 0.046 Uiso calc R 1 . .
H H59B 0.2617 0.5681 0.1334 0.046 Uiso calc R 1 . .
H H59C 0.1798 0.6163 0.2292 0.046 Uiso calc R 1 . .
C C541 0.32253(19) -0.23165(19) -0.06787(13) 0.0327(4) Uani d . 1 . .
H H54A 0.2162 -0.3015 -0.0693 0.049 Uiso calc R 1 . .
H H54B 0.3741 -0.2875 -0.1037 0.049 Uiso calc R 1 . .
H H54C 0.3271 -0.1513 -0.1096 0.049 Uiso calc R 1 . .

loop_
_atom_site_aniso_label
_atom_site_aniso_U_11
_atom_site_aniso_U_22
_atom_site_aniso_U_33
_atom_site_aniso_U_12
_atom_site_aniso_U_13
_atom_site_aniso_U_23
N1 0.0193(6) 0.0164(6) 0.0210(6) 0.0049(5) 0.0032(5) 0.0015(5)
N2 0.0179(6) 0.0173(6) 0.0264(6) 0.0042(5) 0.0038(5) 0.0032(5)
C3 0.0204(7) 0.0191(7) 0.0264(7) 0.0098(6) 0.0040(6) 0.0055(6)
C4 0.0226(7) 0.0186(7) 0.0262(8) 0.0096(6) 0.0052(6) 0.0015(6)
C5 0.0195(7) 0.0154(7) 0.0226(7) 0.0069(6) 0.0018(5) 0.0024(5)
C11 0.0191(7) 0.0209(7) 0.0186(7) 0.0069(6) 0.0016(5) 0.0003(5)
C12 0.0414(10) 0.0201(8) 0.0309(8) 0.0121(7) 0.0138(7) 0.0047(6)
C13 0.0476(11) 0.0263(9) 0.0395(10) 0.0103(8) 0.0247(8) 0.0079(7)
C14 0.0288(8) 0.0304(9) 0.0329(9) 0.0110(7) 0.0111(7) -0.0007(7)
C15 0.0266(8) 0.0254(8) 0.0295(8) 0.0142(7) 0.0019(6) 0.0017(6)
C16 0.0244(8) 0.0230(8) 0.0241(7) 0.0095(6) 0.0038(6) 0.0055(6)
C31 0.0201(7) 0.0182(7) 0.0343(8) 0.0076(6) 0.0071(6) 0.0048(6)
C32 0.0308(9) 0.0288(9) 0.0583(11) 0.0103(8) 0.0223(8) 0.0026(8)
C33 0.0202(8) 0.0323(9) 0.0476(10) 0.0051(7) 0.0022(7) 0.0130(8)
C34 0.0281(8) 0.0269(8) 0.0407(9) 0.0109(7) 0.0117(7) 0.0137(7)
N51 0.0187(6) 0.0148(6) 0.0247(6) 0.0049(5) 0.0028(5) 0.0021(5)
C57 0.0255(8) 0.0169(7) 0.0218(7) 0.0061(6) 0.0049(6) 0.0036(6)
C51 0.0199(7) 0.0149(7) 0.0216(7) 0.0034(6) 0.0047(5) 0.0042(5)
C52 0.0279(8) 0.0269(8) 0.0208(7) 0.0111(7) -0.0011(6) 0.0022(6)
C53 0.0279(8) 0.0323(9) 0.0272(8) 0.0171(7) -0.0007(6) 0.0064(6)
C54 0.0232(7) 0.0183(7) 0.0258(7) 0.0096(6) 0.0073(6) 0.0058(6)
C55 0.0218(7) 0.0205(7) 0.0202(7) 0.0071(6) 0.0013(6) 0.0018(6)
C56 0.0198(7) 0.0210(7) 0.0244(7) 0.0087(6) 0.0023(6) 0.0041(6)
O54 0.0302(6) 0.0290(6) 0.0293(6) 0.0187(5) 0.0033(4) 0.0003(4)
C541 0.0344(9) 0.0309(9) 0.0331(9) 0.0179(8) 0.0044(7) -0.0050(7)
C58 0.0216(8) 0.0238(8) 0.0212(7) 0.0085(6) 0.0042(6) -0.0001(6)
O58 0.0200(6) 0.0307(6) 0.0361(6) 0.0053(5) 0.0009(5) 0.0026(5)
C59 0.0285(8) 0.0288(9) 0.0344(9) 0.0123(7) -0.0002(7) 0.0070(7)

loop_
_atom_type_symbol
_atom_type_description
_atom_type_scat_dispersion_real
_atom_type_scat_dispersion_imag
_atom_type_scat_source
C C 0.0033 0.0016 'International Tables Vol C Tables 4.2.6.8 and 6.1.1.4'
H H 0.0000 0.0000 'International Tables Vol C Tables 4.2.6.8 and 6.1.1.4'
N N 0.0061 0.0033 'International Tables Vol C Tables 4.2.6.8 and 6.1.1.4'
O O 0.0106 0.0060 'International Tables Vol C Tables 4.2.6.8 and 6.1.1.4'

loop_
_geom_angle_atom_site_label_1
_geom_angle_atom_site_label_2
_geom_angle_atom_site_label_3
_geom_angle_site_symmetry_1
_geom_angle_site_symmetry_3
_geom_angle
_geom_angle_publ_flag
N2 N1 C5 . . 111.09(11) ?
N2 N1 C11 . . 119.51(11) ?
C5 N1 C11 . . 128.69(12) ?
C3 N2 N1 . . 105.23(11) ?
N2 C3 C4 . . 110.88(12) ?
N2 C3 C31 . . 119.53(12) ?
C4 C3 C31 . . 129.44(13) ?
C5 C4 C3 . . 105.73(13) ?
C5 C4 H4 . . 127.1 ?
C3 C4 H4 . . 127.1 ?
C4 C5 N1 . . 107.05(12) ?
C4 C5 N51 . . 131.42(13) ?
N1 C5 N51 . . 121.43(12) ?
C12 C11 C16 . . 120.77(13) ?
C12 C11 N1 . . 120.70(13) ?
C16 C11 N1 . . 118.53(12) ?
C11 C12 C13 . . 118.69(15) ?
C11 C12 H12 . . 120.7 ?
C13 C12 H12 . . 120.7 ?
C14 C13 C12 . . 120.99(15) ?
C14 C13 H13 . . 119.5 ?
C12 C13 H13 . . 119.5 ?
C13 C14 C15 . . 119.82(15) ?
C13 C14 H14 . . 120.1 ?
C15 C14 H14 . . 120.1 ?
C14 C15 C16 . . 119.98(14) ?
C14 C15 H15 . . 120.0 ?
C16 C15 H15 . . 120.0 ?
C15 C16 C11 . . 119.75(14) ?
C15 C16 H16 . . 120.1 ?
C11 C16 H16 . . 120.1 ?
C3 C31 C32 . . 110.51(12) ?
C3 C31 C33 . . 110.51(12) ?
C32 C31 C33 . . 109.76(13) ?
C3 C31 C34 . . 108.01(12) ?
C32 C31 C34 . . 109.05(13) ?
C33 C31 C34 . . 108.96(12) ?
C31 C32 H32A . . 109.5 ?
C31 C32 H32B . . 109.5 ?
H32A C32 H32B . . 109.5 ?
C31 C32 H32C . . 109.5 ?
H32A C32 H32C . . 109.5 ?
H32B C32 H32C . . 109.5 ?
C31 C33 H33A . . 109.5 ?
C31 C33 H33B . . 109.5 ?
H33A C33 H33B . . 109.5 ?
C31 C33 H33C . . 109.5 ?
H33A C33 H33C . . 109.5 ?
H33B C33 H33C . . 109.5 ?
C31 C34 H34A . . 109.5 ?
C31 C34 H34B . . 109.5 ?
H34A C34 H34B . . 109.5 ?
C31 C34 H34C . . 109.5 ?
H34A C34 H34C . . 109.5 ?
H34B C34 H34C . . 109.5 ?
C58 N51 C5 . . 121.35(11) ?
C58 N51 C57 . . 119.72(11) ?
C5 N51 C57 . . 118.81(11) ?
N51 C57 C51 . . 114.13(11) ?
N51 C57 H57A . . 108.7 ?
C51 C57 H57A . . 108.7 ?
N51 C57 H57B . . 108.7 ?
C51 C57 H57B . . 108.7 ?
H57A C57 H57B . . 107.6 ?
C52 C51 C56 . . 117.71(13) ?
C52 C51 C57 . . 119.98(13) ?
C56 C51 C57 . . 122.29(13) ?
C53 C52 C51 . . 121.43(13) ?
C53 C52 H52 . . 119.3 ?
C51 C52 H52 . . 119.3 ?
C52 C53 C54 . . 120.19(14) ?
C52 C53 H53 . . 119.9 ?
C54 C53 H53 . . 119.9 ?
O54 C54 C53 . . 115.54(13) y
O54 C54 C55 . . 124.75(13) y
C55 C54 C53 . . 119.70(13) ?
C54 C55 C56 . . 119.22(13) ?
C54 C55 H55 . . 120.4 ?
C56 C55 H55 . . 120.4 ?
C51 C56 C55 . . 121.74(13) ?
C51 C56 H56 . . 119.1 ?
C55 C56 H56 . . 119.1 ?
C54 O54 C541 . . 116.67(11) y
O54 C541 H54A . . 109.5 ?
O54 C541 H54B . . 109.5 ?
H54A C541 H54B . . 109.5 ?
O54 C541 H54C . . 109.5 ?
H54A C541 H54C . . 109.5 ?
H54B C541 H54C . . 109.5 ?
O58 C58 N51 . . 120.79(13) ?
O58 C58 C59 . . 122.01(13) ?
N51 C58 C59 . . 117.20(12) ?
C58 C59 H59A . . 109.5 ?
C58 C59 H59B . . 109.5 ?
H59A C59 H59B . . 109.5 ?
C58 C59 H59C . . 109.5 ?
H59A C59 H59C . . 109.5 ?
H59B C59 H59C . . 109.5 ?

loop_
_geom_bond_atom_site_label_1
_geom_bond_atom_site_label_2
_geom_bond_site_symmetry_2
_geom_bond_distance
_geom_bond_publ_flag
N1 N2 . 1.3666(16) ?
N1 C5 . 1.3680(18) ?
N1 C11 . 1.4325(18) ?
N2 C3 . 1.3385(18) ?
C3 C4 . 1.406(2) ?
C3 C31 . 1.517(2) ?
C4 C5 . 1.367(2) ?
C4 H4 . 0.9500 ?
C5 N51 . 1.4101(17) ?
C11 C12 . 1.382(2) ?
C11 C16 . 1.387(2) ?
C12 C13 . 1.390(2) ?
C12 H12 . 0.9500 ?
C13 C14 . 1.379(2) ?
C13 H13 . 0.9500 ?
C14 C15 . 1.382(2) ?
C14 H14 . 0.9500 ?
C15 C16 . 1.385(2) ?
C15 H15 . 0.9500 ?
C16 H16 . 0.9500 ?
C31 C32 . 1.529(2) ?
C31 C33 . 1.532(2) ?
C31 C34 . 1.534(2) ?
C32 H32A . 0.9800 ?
C32 H32B . 0.9800 ?
C32 H32C . 0.9800 ?
C33 H33A . 0.9800 ?
C33 H33B . 0.9800 ?
C33 H33C . 0.9800 ?
C34 H34A . 0.9800 ?
C34 H34B . 0.9800 ?
C34 H34C . 0.9800 ?
N51 C58 . 1.3733(18) ?
N51 C57 . 1.4799(17) ?
C57 C51 . 1.507(2) ?
C57 H57A . 0.9900 ?
C57 H57B . 0.9900 ?
C51 C52 . 1.390(2) ?
C51 C56 . 1.3922(19) ?
C52 C53 . 1.379(2) ?
C52 H52 . 0.9500 ?
C53 C54 . 1.391(2) ?
C53 H53 . 0.9500 ?
C54 O54 . 1.3672(17) ?
C54 C55 . 1.388(2) ?
C55 C56 . 1.394(2) ?
C55 H55 . 0.9500 ?
C56 H56 . 0.9500 ?
O54 C541 . 1.4272(18) ?
C541 H54A . 0.9800 ?
C541 H54B . 0.9800 ?
C541 H54C . 0.9800 ?
C58 O58 . 1.2250(17) ?
C58 C59 . 1.507(2) ?
C59 H59A . 0.9800 ?
C59 H59B . 0.9800 ?
C59 H59C . 0.9800 ?

loop_
_geom_hbond_atom_site_label_D
_geom_hbond_atom_site_label_H
_geom_hbond_atom_site_label_A
_geom_hbond_site_symmetry_A
_geom_hbond_distance_DH
_geom_hbond_distance_HA
_geom_hbond_distance_DA
_geom_hbond_angle_DHA
_geom_hbond_publ_flag
C14 H14 O58 2_566 0.95 2.55 3.389(2) 147 y
C52 H52 Cg 2_666 0.95 2.75 3.544(2) 142 y

loop_
_geom_torsion_atom_site_label_1
_geom_torsion_atom_site_label_2
_geom_torsion_atom_site_label_3
_geom_torsion_atom_site_label_4
_geom_torsion_site_symmetry_1
_geom_torsion_site_symmetry_2
_geom_torsion_site_symmetry_3
_geom_torsion_site_symmetry_4
_geom_torsion
_geom_torsion_publ_flag
C5 N1 N2 C3 . . . . -1.29(15) ?
C11 N1 N2 C3 . . . . -172.45(12) ?
N1 N2 C3 C4 . . . . 0.49(15) ?
N1 N2 C3 C31 . . . . 176.43(12) ?
N2 C3 C4 C5 . . . . 0.46(16) ?
C31 C3 C4 C5 . . . . -174.97(14) ?
C3 C4 C5 N1 . . . . -1.21(15) ?
C3 C4 C5 N51 . . . . 175.17(14) ?
N2 N1 C5 C4 . . . . 1.60(16) ?
C11 N1 C5 C4 . . . . 171.73(13) ?
N2 N1 C5 N51 . . . . -175.22(11) ?
C11 N1 C5 N51 . . . . -5.1(2) ?
N2 N1 C11 C12 . . . . -133.97(14) y
C5 N1 C11 C12 . . . . 56.6(2) ?
N2 N1 C11 C16 . . . . 45.58(17) ?
C5 N1 C11 C16 . . . . -123.84(15) ?
C16 C11 C12 C13 . . . . 1.1(2) ?
N1 C11 C12 C13 . . . . -179.40(14) ?
C11 C12 C13 C14 . . . . -1.3(3) ?
C12 C13 C14 C15 . . . . 0.4(3) ?
C13 C14 C15 C16 . . . . 0.6(2) ?
C14 C15 C16 C11 . . . . -0.8(2) ?
C12 C11 C16 C15 . . . . -0.1(2) ?
N1 C11 C16 C15 . . . . -179.61(12) ?
N2 C3 C31 C32 . . . . 172.69(13) y
C4 C3 C31 C32 . . . . -12.2(2) ?
N2 C3 C31 C33 . . . . 51.01(18) y
C4 C3 C31 C33 . . . . -133.91(16) ?
N2 C3 C31 C34 . . . . -68.09(17) y
C4 C3 C31 C34 . . . . 106.99(17) ?
C53 C54 O54 C541 . . . . -177.94(13) y
C4 C5 N51 C58 . . . . -92.78(19) ?
N1 C5 N51 C57 . . . . -100.84(15) y
N1 C5 N51 C58 . . . . 83.16(17) y
C4 C5 N51 C57 . . . . 83.22(19) ?
C58 N51 C57 C51 . . . . 95.56(15) ?
C5 N51 C57 C51 . . . . -80.52(15) y
N51 C57 C51 C52 . . . . 118.10(14) y
N51 C57 C51 C56 . . . . -63.63(17) ?
C56 C51 C52 C53 . . . . 0.4(2) ?
C57 C51 C52 C53 . . . . 178.70(13) ?
C51 C52 C53 C54 . . . . 0.0(2) ?
C52 C53 C54 O54 . . . . 178.14(13) ?
C52 C53 C54 C55 . . . . -0.8(2) ?
O54 C54 C55 C56 . . . . -177.61(13) ?
C53 C54 C55 C56 . . . . 1.2(2) ?
C52 C51 C56 C55 . . . . 0.1(2) ?
C57 C51 C56 C55 . . . . -178.21(13) ?
C54 C55 C56 C51 . . . . -0.9(2) ?
C55 C54 O54 C541 . . . . 0.9(2) ?
C5 N51 C58 O58 . . . . 176.99(13) y
C57 N51 C58 O58 . . . . 1.0(2) ?
C5 N51 C58 C59 . . . . -3.36(19) ?
C57 N51 C58 C59 . . . . -179.33(12) ?

loop_
_cod_related_entry_id
_cod_related_entry_database
_cod_related_entry_code
1 ChemSpider 24726585
